data_1519323
loop_
_publ_author_name
'Hursthouse, Michael B.'
'Light, Mark E.'

_publ_section_title
;
 (1S*,4S*,5R*,8R*)-8-(3,4-Dimethoxyphenyl)-4-(3,4,5-trimethoxyphenyl)-3,7-
 dioxabicyclo(3.3.0)octan-2-one
;
_journal_name_full 'Crystal Structure Report Archive'
_journal_page_first 113
_journal_year 2001
_chemical_formula_sum 'C23 H26 O8'
_chemical_formula_weight 430.44
_space_group_IT_number 14
_symmetry_cell_setting monoclinic
_symmetry_space_group_name_Hall '-P 2yn'
_symmetry_space_group_name_H-M 'P 1 21/n 1'
_atom_sites_solution_hydrogens geom
_atom_sites_solution_primary direct
_atom_sites_solution_secondary difmap
_cell_angle_alpha 90.00
_cell_angle_beta 91.84(3)
_cell_angle_gamma 90.00
_cell_formula_units_Z 4
_cell_length_a 11.839(2)
_cell_length_b 8.0773(10)
_cell_length_c 22.695(4)
_cell_measurement_reflns_used 8063
_cell_measurement_temperature 150(2)
_cell_measurement_theta_max 25.03
_cell_measurement_theta_min 1.02
_cell_volume 2169.1(6)
_computing_cell_refinement 'DENZO (Otwinowski & Minor, 1997) & COLLECT (Hooft, 1998)'
_computing_data_collection 'COLLECT (Hooft, 1998)'
_computing_data_reduction 'DENZO (Otwinowski & Minor, 1997) & COLLECT (Hooft, 1998)'
_computing_structure_refinement 'SHELXL-97 (Sheldrick, 1997)'
_computing_structure_solution 'SHELXS-97 (Sheldrick, 1990)'
_diffrn_ambient_temperature 150(2)
_diffrn_detector_area_resol_mean 9.091
_diffrn_measured_fraction_theta_full 0.967
_diffrn_measured_fraction_theta_max 0.967
_diffrn_measurement_device_type 'Bruker-Nonius KappaCCD'
_diffrn_measurement_method '\F & \w scans'
_diffrn_radiation_monochromator graphite
_diffrn_radiation_source 'Bruker-Nonius FR591 rotating anode'
_diffrn_radiation_type MoK\a
_diffrn_radiation_wavelength 0.71073
_diffrn_reflns_av_R_equivalents 0.3615
_diffrn_reflns_av_sigmaI/netI 0.2909
_diffrn_reflns_limit_h_max 13
_diffrn_reflns_limit_h_min -13
_diffrn_reflns_limit_k_max 8
_diffrn_reflns_limit_k_min -8
_diffrn_reflns_limit_l_max 25
_diffrn_reflns_limit_l_min -25
_diffrn_reflns_number 13956
_diffrn_reflns_theta_full 23.25
_diffrn_reflns_theta_max 23.25
_diffrn_reflns_theta_min 3.05
_exptl_absorpt_coefficient_mu 0.100
_exptl_absorpt_correction_T_max 0.9901
_exptl_absorpt_correction_T_min 0.9901
_exptl_absorpt_correction_type multi-scan
_exptl_absorpt_process_details 'SORTAV (Blessing, 1997)'
_exptl_crystal_colour colourless
_exptl_crystal_density_diffrn 1.318
_exptl_crystal_density_method 'not measured'
_exptl_crystal_description block
_exptl_crystal_F_000 912
_exptl_crystal_size_max 0.10
_exptl_crystal_size_mid 0.10
_exptl_crystal_size_min 0.10
_refine_diff_density_max 0.397
_refine_diff_density_min -0.275
_refine_diff_density_rms 0.065
_refine_ls_extinction_coef 0.005(3)
_refine_ls_extinction_expression Fc^*^=kFc[1+0.001xFc^2^\l^3^/sin(2\q)]^-1/4^
_refine_ls_extinction_method SHELXL
_refine_ls_goodness_of_fit_ref 0.811
_refine_ls_hydrogen_treatment constr
_refine_ls_matrix_type full
_refine_ls_number_parameters 281
_refine_ls_number_reflns 2999
_refine_ls_number_restraints 0
_refine_ls_restrained_S_all 0.811
_refine_ls_R_factor_all 0.2721
_refine_ls_R_factor_gt 0.0864
_refine_ls_shift/su_max 0.010
_refine_ls_shift/su_mean 0.002
_refine_ls_structure_factor_coef Fsqd
_refine_ls_weighting_details 'calc w=1/[\s^2^(Fo^2^)+(0.1905P)^2^+0.0000P] where P=(Fo^2^+2Fc^2^)/3'
_refine_ls_weighting_scheme calc
_refine_ls_wR_factor_gt 0.2145
_refine_ls_wR_factor_ref 0.3345
_reflns_number_gt 947
_reflns_number_total 2999
_reflns_threshold_expression >2sigma(I)
_cod_data_source_file eCrystal-113.cif
_cod_data_source_block 01sot020
_cod_depositor_comments
;
Citation :
Hursthouse, Michael B. and Light, Mark E. (2001) 
University of Southampton, Crystal Structure Report Archive. 
(doi:10.5258/ecrystals/113)

More at:
http://ecrystals.chem.soton.ac.uk/113/

The following automatic conversions were performed:

'_symmetry_cell_setting' value 'Monoclinic' changed to 'monoclinic'
according to the built-in table from CIF Core dictionary named
'cif_core.dic' version 2.4.1 from 2010-06-29.

Automatic conversion script
Id: cif_fix_values 3105 2015-03-04 15:46:00Z robertas 
;
_cod_original_sg_symbol_H-M P2(1)/n
_cod_database_code 1519323

loop_
_symmetry_equiv_pos_as_xyz
'x, y, z'
'-x+1/2, y+1/2, -z+1/2'
'-x, -y, -z'
'x-1/2, -y-1/2, z-1/2'

loop_
_atom_site_label
_atom_site_type_symbol
_atom_site_fract_x
_atom_site_fract_y
_atom_site_fract_z
_atom_site_U_iso_or_equiv
_atom_site_adp_type
_atom_site_occupancy
_atom_site_symmetry_multiplicity
_atom_site_calc_flag
_atom_site_refinement_flags
_atom_site_disorder_assembly
_atom_site_disorder_group
C1 C 0.0859(9) 0.3696(13) 0.0602(5) 0.079(3) Uani 1 1 d . . .
H1A H 0.0236 0.3293 0.0346 0.118 Uiso 1 1 calc R . .
H1B H 0.0581 0.3916 0.0997 0.118 Uiso 1 1 calc R . .
H1C H 0.1456 0.2857 0.0628 0.118 Uiso 1 1 calc R . .
C2 C 0.1774(15) 0.910(2) -0.0272(10) 0.199(11) Uani 1 1 d . . .
H2A H 0.1214 0.8795 -0.0581 0.298 Uiso 1 1 calc R . .
H2B H 0.2470 0.9464 -0.0454 0.298 Uiso 1 1 calc R . .
H2C H 0.1474 0.9993 -0.0032 0.298 Uiso 1 1 calc R . .
C3 C 0.4607(14) 1.0700(16) 0.0764(6) 0.150(7) Uani 1 1 d . . .
H3A H 0.4704 1.1750 0.0555 0.225 Uiso 1 1 calc R . .
H3B H 0.5283 1.0015 0.0723 0.225 Uiso 1 1 calc R . .
H3C H 0.4493 1.0922 0.1183 0.225 Uiso 1 1 calc R . .
C4 C 0.2729(7) 0.5250(12) 0.1148(4) 0.050(3) Uani 1 1 d . . .
H4 H 0.2509 0.4188 0.1283 0.060 Uiso 1 1 calc R . .
C5 C 0.2191(8) 0.5965(13) 0.0668(4) 0.056(3) Uani 1 1 d . . .
C6 C 0.2495(11) 0.7514(15) 0.0457(5) 0.091(4) Uani 1 1 d . . .
C7 C 0.3373(11) 0.8360(15) 0.0754(5) 0.078(4) Uani 1 1 d . . .
C8 C 0.3924(8) 0.7692(13) 0.1245(5) 0.057(3) Uani 1 1 d . . .
H8 H 0.4506 0.8288 0.1450 0.068 Uiso 1 1 calc R . .
C9 C 0.3603(7) 0.6112(12) 0.1432(4) 0.049(3) Uani 1 1 d . . .
C10 C 0.4171(7) 0.5431(11) 0.2002(4) 0.052(3) Uani 1 1 d . . .
H10 H 0.4869 0.6079 0.2106 0.062 Uiso 1 1 calc R . .
C11 C 0.4271(7) 0.2760(14) 0.2384(5) 0.049(3) Uani 1 1 d . . .
C12 C 0.3704(7) 0.3793(12) 0.2854(4) 0.051(3) Uani 1 1 d . . .
H12 H 0.3021 0.3219 0.3002 0.061 Uiso 1 1 calc R . .
C13 C 0.4501(8) 0.4393(14) 0.3378(5) 0.059(3) Uani 1 1 d . . .
H13 H 0.4069 0.4328 0.3749 0.071 Uiso 1 1 calc R . .
C14 C 0.3720(8) 0.6745(13) 0.2974(4) 0.068(3) Uani 1 1 d . . .
H14A H 0.3877 0.7803 0.2771 0.082 Uiso 1 1 calc R . .
H14B H 0.3118 0.6928 0.3260 0.082 Uiso 1 1 calc R . .
C15 C 0.3380(7) 0.5391(13) 0.2529(4) 0.054(3) Uani 1 1 d . . .
H15 H 0.2562 0.5435 0.2406 0.065 Uiso 1 1 calc R . .
C16 C 0.5580(8) 0.3500(12) 0.3478(4) 0.050(3) Uani 1 1 d . . .
C17 C 0.5734(9) 0.2389(13) 0.3942(4) 0.061(3) Uani 1 1 d . . .
H17 H 0.5131 0.2218 0.4202 0.073 Uiso 1 1 calc R . .
C18 C 0.6743(8) 0.1513(12) 0.4042(5) 0.055(3) Uani 1 1 d . . .
H18 H 0.6819 0.0751 0.4360 0.066 Uiso 1 1 calc R . .
C19 C 0.7611(7) 0.1771(12) 0.3676(5) 0.054(3) Uani 1 1 d . . .
C20 C 0.7496(8) 0.2892(13) 0.3197(4) 0.053(3) Uani 1 1 d . . .
C21 C 0.6506(8) 0.3757(12) 0.3113(4) 0.053(3) Uani 1 1 d . . .
H21 H 0.6443 0.4543 0.2802 0.063 Uiso 1 1 calc R . .
C22 C 0.8290(8) 0.3968(13) 0.2333(5) 0.078(4) Uani 1 1 d . . .
H22A H 0.8984 0.3933 0.2110 0.117 Uiso 1 1 calc R . .
H22B H 0.8140 0.5111 0.2453 0.117 Uiso 1 1 calc R . .
H22C H 0.7656 0.3560 0.2086 0.117 Uiso 1 1 calc R . .
C23 C 0.8817(9) 0.0014(17) 0.4252(6) 0.120(6) Uani 1 1 d . . .
H23A H 0.9574 -0.0475 0.4248 0.180 Uiso 1 1 calc R . .
H23B H 0.8251 -0.0869 0.4264 0.180 Uiso 1 1 calc R . .
H23C H 0.8755 0.0721 0.4601 0.180 Uiso 1 1 calc R . .
O1 O 0.1307(6) 0.5206(9) 0.0360(3) 0.067(2) Uani 1 1 d . . .
O2 O 0.1940(14) 0.8101(16) -0.0014(5) 0.225(9) Uani 1 1 d . . .
O3 O 0.3652(9) 0.9851(11) 0.0520(3) 0.134(4) Uani 1 1 d . . .
O4 O 0.4454(4) 0.3710(9) 0.1900(3) 0.0537(19) Uani 1 1 d . . .
O5 O 0.4442(5) 0.1297(9) 0.2388(3) 0.0561(19) Uani 1 1 d . . .
O6 O 0.4720(5) 0.6101(9) 0.3259(3) 0.065(2) Uani 1 1 d . . .
O7 O 0.8423(5) 0.2937(8) 0.2851(3) 0.063(2) Uani 1 1 d . . .
O8 O 0.8626(5) 0.0989(8) 0.3730(3) 0.075(2) Uani 1 1 d . . .

loop_
_atom_site_aniso_label
_atom_site_aniso_U_11
_atom_site_aniso_U_22
_atom_site_aniso_U_33
_atom_site_aniso_U_23
_atom_site_aniso_U_13
_atom_site_aniso_U_12
C1 0.095(8) 0.066(8) 0.073(8) 0.013(7) -0.028(6) -0.011(7)
C2 0.158(15) 0.17(2) 0.26(3) 0.144(18) -0.099(15) -0.060(14)
C3 0.236(17) 0.118(13) 0.095(11) 0.001(9) 0.001(11) -0.144(13)
C4 0.051(6) 0.047(6) 0.053(7) -0.009(6) 0.011(5) -0.008(5)
C5 0.071(7) 0.057(8) 0.040(7) 0.005(6) -0.007(6) -0.018(6)
C6 0.153(12) 0.073(9) 0.043(8) 0.025(7) -0.025(8) -0.055(9)
C7 0.131(11) 0.067(9) 0.037(7) 0.017(7) 0.000(7) -0.023(8)
C8 0.053(6) 0.051(7) 0.068(8) -0.014(6) 0.019(6) -0.018(5)
C9 0.038(6) 0.049(7) 0.059(7) -0.011(6) 0.006(5) -0.003(5)
C10 0.043(6) 0.030(6) 0.083(8) -0.022(5) -0.003(6) -0.002(5)
C11 0.033(6) 0.046(7) 0.068(8) -0.003(7) -0.009(5) -0.009(5)
C12 0.043(6) 0.055(7) 0.055(7) -0.007(6) 0.004(5) 0.003(5)
C13 0.043(6) 0.073(9) 0.061(8) -0.007(6) -0.008(5) -0.002(6)
C14 0.067(7) 0.079(9) 0.058(7) -0.015(6) -0.013(6) 0.031(6)
C15 0.042(6) 0.068(8) 0.051(7) -0.019(6) 0.007(5) 0.007(5)
C16 0.046(6) 0.057(7) 0.046(7) -0.014(6) -0.008(5) -0.001(6)
C17 0.063(7) 0.073(8) 0.047(7) -0.014(6) 0.008(5) 0.005(6)
C18 0.042(6) 0.055(7) 0.069(8) -0.002(6) -0.001(5) 0.002(6)
C19 0.030(6) 0.044(7) 0.088(9) 0.003(6) 0.006(6) 0.012(5)
C20 0.046(6) 0.062(7) 0.053(7) 0.002(6) 0.004(5) -0.007(6)
C21 0.047(6) 0.042(6) 0.069(8) -0.014(6) -0.017(6) 0.000(6)
C22 0.056(7) 0.079(9) 0.101(10) 0.044(7) 0.012(6) 0.002(6)
C23 0.069(8) 0.165(14) 0.129(12) 0.107(11) 0.037(8) 0.052(8)
O1 0.097(5) 0.066(5) 0.038(4) 0.008(4) -0.019(4) -0.021(4)
O2 0.40(2) 0.159(12) 0.105(9) 0.099(9) -0.153(11) -0.165(13)
O3 0.239(11) 0.102(7) 0.060(6) 0.029(5) -0.023(6) -0.090(8)
O4 0.046(4) 0.062(5) 0.054(5) -0.012(4) 0.007(3) 0.001(3)
O5 0.054(4) 0.049(5) 0.066(5) -0.007(4) -0.003(3) -0.003(4)
O6 0.051(4) 0.079(6) 0.064(5) -0.026(4) -0.018(3) 0.013(4)
O7 0.040(4) 0.063(5) 0.088(6) 0.031(4) 0.005(4) 0.006(3)
O8 0.043(4) 0.085(6) 0.099(6) 0.043(5) 0.022(4) 0.015(4)

loop_
_atom_type_symbol
_atom_type_description
_atom_type_scat_dispersion_real
_atom_type_scat_dispersion_imag
_atom_type_scat_source
C C 0.0033 0.0016 'International Tables Vol C Tables 4.2.6.8 and 6.1.1.4'
H H 0.0000 0.0000 'International Tables Vol C Tables 4.2.6.8 and 6.1.1.4'
O O 0.0106 0.0060 'International Tables Vol C Tables 4.2.6.8 and 6.1.1.4'

loop_
_geom_angle_atom_site_label_1
_geom_angle_atom_site_label_2
_geom_angle_atom_site_label_3
_geom_angle
_geom_angle_site_symmetry_1
_geom_angle_site_symmetry_3
C5 C4 C9 118.6(10) . .
C4 C5 O1 122.7(9) . .
C4 C5 C6 122.2(10) . .
O1 C5 C6 115.2(9) . .
O2 C6 C5 118.2(11) . .
O2 C6 C7 123.7(11) . .
C5 C6 C7 118.1(11) . .
O3 C7 C8 123.1(11) . .
O3 C7 C6 115.5(11) . .
C8 C7 C6 121.4(11) . .
C7 C8 C9 118.3(10) . .
C4 C9 C8 121.4(10) . .
C4 C9 C10 120.7(9) . .
C8 C9 C10 117.7(9) . .
O4 C10 C9 107.7(8) . .
O4 C10 C15 104.7(7) . .
C9 C10 C15 113.4(8) . .
O5 C11 O4 122.0(10) . .
O5 C11 C12 127.7(10) . .
O4 C11 C12 109.9(9) . .
C11 C12 C15 103.5(8) . .
C11 C12 C13 115.5(7) . .
C15 C12 C13 103.9(8) . .
O6 C13 C16 109.8(8) . .
O6 C13 C12 105.2(8) . .
C16 C13 C12 117.4(9) . .
O6 C14 C15 103.6(7) . .
C12 C15 C14 103.2(8) . .
C12 C15 C10 104.0(7) . .
C14 C15 C10 110.0(8) . .
C17 C16 C21 117.0(9) . .
C17 C16 C13 121.5(9) . .
C21 C16 C13 121.5(10) . .
C16 C17 C18 122.5(10) . .
C19 C18 C17 118.8(10) . .
C18 C19 O8 123.8(10) . .
C18 C19 C20 120.7(9) . .
O8 C19 C20 115.4(9) . .
O7 C20 C21 127.1(10) . .
O7 C20 C19 113.4(9) . .
C21 C20 C19 119.5(9) . .
C20 C21 C16 121.3(10) . .
C5 O1 C1 117.6(7) . .
C2 O2 C6 146.7(17) . .
C7 O3 C3 118.4(10) . .
C11 O4 C10 111.5(8) . .
C14 O6 C13 106.5(8) . .
C20 O7 C22 114.4(7) . .
C19 O8 C23 116.4(8) . .

loop_
_geom_bond_atom_site_label_1
_geom_bond_atom_site_label_2
_geom_bond_distance
_geom_bond_site_symmetry_2
C1 O1 1.446(11) .
C2 O2 1.010(14) .
C3 O3 1.420(13) .
C4 C5 1.372(12) .
C4 C9 1.388(12) .
C5 O1 1.383(10) .
C5 C6 1.391(13) .
C6 O2 1.325(14) .
C6 C7 1.399(14) .
C7 O3 1.360(12) .
C7 C8 1.383(13) .
C8 C9 1.401(12) .
C9 C10 1.540(13) .
C10 O4 1.450(10) .
C10 C15 1.542(13) .
C11 O5 1.199(10) .
C11 O4 1.363(11) .
C11 C12 1.526(13) .
C12 C15 1.530(13) .
C12 C13 1.571(12) .
C13 O6 1.431(10) .
C13 C16 1.478(12) .
C14 O6 1.430(10) .
C14 C15 1.534(12) .
C16 C17 1.392(12) .
C16 C21 1.410(12) .
C17 C18 1.401(12) .
C18 C19 1.358(12) .
C19 O8 1.360(10) .
C19 C20 1.417(12) .
C20 O7 1.371(10) .
C20 C21 1.373(12) .
C22 O7 1.446(10) .
C23 O8 1.434(11) .
